data_7117588
loop_
_publ_author_name
'Liu, Liu'
'Ruiz, David A.'
'Dahcheh, Fatme'
'Bertrand, Guy'

_publ_section_title
;
 Isolation of a Lewis base stabilized parent phosphenium (PH2(+)) and
 related species.
;
_journal_issue 64
_journal_name_full 'Chemical communications (Cambridge, England)'
_journal_page_first 12732
_journal_page_last 12735
_journal_paper_doi 10.1039/c5cc05241f
_journal_volume 51
_journal_year 2015
_chemical_formula_moiety '2(C34.5 H28 N P0.5), 2(C F3 O3 S), H2 O'
_chemical_formula_sum 'C71 H58 F6 N2 O7 P S2'
_chemical_formula_weight 1260.28
_space_group_crystal_system triclinic
_space_group_IT_number 2
_space_group_name_Hall '-P 1'
_space_group_name_H-M_alt 'P -1'
_symmetry_space_group_name_Hall '-P 1'
_symmetry_space_group_name_H-M 'P -1'
_atom_sites_solution_hydrogens mixed
_atom_sites_solution_primary direct
_audit_creation_date 2015-06-02
_audit_creation_method
;
Olex2 1.2
(compiled 2015.01.26 svn.r3150 for OlexSys, GUI svn.r4998)
;
_audit_update_record
;
2015-06-02 deposited with the CCDC.
2015-07-08 downloaded from the CCDC.
;
_cell_angle_alpha 83.039(2)
_cell_angle_beta 84.164(2)
_cell_angle_gamma 77.715(2)
_cell_formula_units_Z 2
_cell_length_a 14.4808(11)
_cell_length_b 14.6435(11)
_cell_length_c 15.4095(10)
_cell_measurement_reflns_used 9857
_cell_measurement_temperature 100(2)
_cell_measurement_theta_max 26.396
_cell_measurement_theta_min 2.229
_cell_volume 3159.5(4)
_computing_cell_refinement 'SAINT v8.34A (Bruker, 2013)'
_computing_data_collection 'APEX2 v2014.11-0 (Bruker, 2014)'
_computing_data_reduction 'SAINT v8.34A (Bruker, 2013)'
_computing_molecular_graphics 'Olex2 (Dolomanov et al., 2009)'
_computing_publication_material 'Olex2 (Dolomanov et al., 2009)'
_computing_structure_refinement 'ShelXL (Sheldrick, 2008)'
_computing_structure_solution 'XT (Sheldrick, 2015)'
_diffrn_ambient_temperature 100.0
_diffrn_detector 'Bruker SMART 6000 CCD'
_diffrn_detector_area_resol_mean 5.6
_diffrn_detector_type 'CCD Area Detector'
_diffrn_measured_fraction_theta_full 0.999
_diffrn_measured_fraction_theta_max 0.999
_diffrn_measurement_device 'Fixed Chi Three-Circle Diffractometer'
_diffrn_measurement_device_type 'Bruker APEX-II CCD'
_diffrn_measurement_method '\f and \w scans'
_diffrn_radiation_monochromator graphite
_diffrn_radiation_probe x-ray
_diffrn_radiation_type MoK\a
_diffrn_radiation_wavelength 0.71073
_diffrn_reflns_av_R_equivalents 0.0398
_diffrn_reflns_av_unetI/netI 0.0262
_diffrn_reflns_laue_measured_fraction_full 0.999
_diffrn_reflns_laue_measured_fraction_max 0.999
_diffrn_reflns_limit_h_max 17
_diffrn_reflns_limit_h_min -17
_diffrn_reflns_limit_k_max 17
_diffrn_reflns_limit_k_min -17
_diffrn_reflns_limit_l_max 18
_diffrn_reflns_limit_l_min -17
_diffrn_reflns_number 59669
_diffrn_reflns_point_group_measured_fraction_full 0.999
_diffrn_reflns_point_group_measured_fraction_max 0.999
_diffrn_reflns_theta_full 25.000
_diffrn_reflns_theta_max 25.000
_diffrn_reflns_theta_min 1.855
_diffrn_source 'Micro Focus Rotating Anode'
_diffrn_source_type 'Bruker FR-591'
_diffrn_standards_number 0
_exptl_absorpt_coefficient_mu 0.184
_exptl_absorpt_correction_T_max 0.0932
_exptl_absorpt_correction_T_min 0.0676
_exptl_absorpt_correction_type multi-scan
_exptl_absorpt_process_details
;
SADABS-2014/4 (Bruker,2014/4) was used for absorption correction.
wR2(int) was 0.1299 before and 0.0479 after correction.
The Ratio of minimum to maximum transmission is 0.7253.
The \l/2 correction factor is 0.00150.
;
_exptl_crystal_colour colourless
_exptl_crystal_colour_primary colourless
_exptl_crystal_density_diffrn 1.325
_exptl_crystal_description block
_exptl_crystal_F_000 1310
_exptl_crystal_size_max 0.11
_exptl_crystal_size_mid 0.08
_exptl_crystal_size_min 0.05
_refine_diff_density_max 0.563
_refine_diff_density_min -0.717
_refine_diff_density_rms 0.047
_refine_ls_extinction_method none
_refine_ls_goodness_of_fit_ref 1.068
_refine_ls_hydrogen_treatment mixed
_refine_ls_matrix_type full
_refine_ls_number_parameters 983
_refine_ls_number_reflns 11126
_refine_ls_number_restraints 203
_refine_ls_restrained_S_all 1.150
_refine_ls_R_factor_all 0.0635
_refine_ls_R_factor_gt 0.0527
_refine_ls_shift/su_max 0.003
_refine_ls_shift/su_mean 0.000
_refine_ls_structure_factor_coef Fsqd
_refine_ls_weighting_details 'w=1/[\s^2^(Fo^2^)+(0.0363P)^2^+3.7676P] where P=(Fo^2^+2Fc^2^)/3'
_refine_ls_weighting_scheme calc
_refine_ls_wR_factor_gt 0.1182
_refine_ls_wR_factor_ref 0.1251
_reflns_Friedel_coverage 0.000
_reflns_number_gt 9434
_reflns_number_total 11126
_reflns_threshold_expression 'I > 2\s(I)'
_cod_data_source_file c5cc05241f2.cif
_cod_data_source_block Compound2c
_cod_depositor_comments
;
The following automatic conversions were performed:

'_diffrn_radiation_probe' value 'X-ray' changed to 'x-ray' according
to
/usr/data/users/saulius/crontab/automatic-downloads/current/RSC/lib/dictionaries/cif_core.dic
dictionary named 'cif_core.dic' version 2.4.2 from 2011-04-26.

Automatic conversion script
Id: cif_fix_values 3271 2015-04-21 07:52:19Z andrius 
;
_cod_database_code 7117588
_shelx_space_group_comment
;
The symmetry employed for this shelxl refinement is uniquely defined
by the following loop, which should always be used as a source of
symmetry information in preference to the above space-group names.
They are only intended as comments.
;
_olex2_refinement_description
;
1. Fixed Uiso
 At 1.2 times of:
  All C(H) groups
 At 1.5 times of:
  All C(H,H,H) groups
2. Restrained distances
 C81-S2
 1.82 with sigma of 0.005
 S2-O4 = S2-O5 = S2-O0AA
 1.44 with sigma of 0.005
 C81-F4 = C81-F5 = C81-F6
 1.32 with sigma of 0.005
 O10-H10C = O10-H10A = O10-H10B
 0.95 with sigma of 0.02
 H10A-H10C
 1.45 with sigma of 0.02
 H10C-H10B
 1.45 with sigma of 0.02
 H10A-H10B
 1.45 with sigma of 0.02
3. Uiso/Uaniso restraints and constraints
Uanis(C81) = Uanis(C81A)
Uanis(S2A) = Uanis(S2)
Uanis(S1A) = Uanis(S1)
Uanis(C20) = Uanis(C1A)
4. Rigid body (RIGU) restrains
 S2, S2A, F4A, F5A, F6, F4, F5, F6A, O0AA, O4, O5, O4A, O5A, C81, C81A
 with sigma for 1-2 distances of 0.002 and sigma for 1-3 distances of 0.002
 F10, F19, C20, F13, S1A, O20, O6, O7
 with sigma for 1-2 distances of 0.002 and sigma for 1-3 distances of 0.002
5. Same fragment restrains
{S1, F1, F2, F3, O1, O2, O3, C1A} sigma for 1-2: 0.02, 1-3: 0.04
as
{S1A, F10, F13, F19, O6, O7, O20, C20}
6. Others
 Sof(S2A)=Sof(F4)=Sof(F5)=Sof(F6A)=Sof(O4A)=Sof(O5A)=Sof(C81A)=1-FVAR(1)
 Sof(S2)=Sof(F4A)=Sof(F5A)=Sof(F6)=Sof(O4)=Sof(O5)=Sof(C81)=FVAR(1)
 Sof(S1A)=Sof(F10)=Sof(F13)=Sof(F19)=Sof(O6)=Sof(O7)=Sof(O20)=Sof(C20)=1-FVAR(2)
 Sof(S1)=Sof(F1)=Sof(F2)=Sof(F3)=Sof(O1)=Sof(O2)=Sof(O3)=Sof(C1A)=FVAR(2)
 Fixed Sof: P004(0.5) N02B(0.5) N02F(0.5) C02D(0.5) C4(0.5) H4(0.5) C5(0.5)
 H5(0.5) P003(0.5) N02C(0.5) N028(0.5) C025(0.5) C1(0.5) H1(0.5) C3(0.5)
 H3(0.5) H10A(0.66666) H10B(0.66666) H10C(0.66666)
7.a Ternary CH refined with riding coordinates:
 C00R(H00R), C00T(H00T), C00F(H00F), C00P(H00P)
7.b Aromatic/amide H refined with riding coordinates:
 C00O(H00O), C01A(H01A), C01B(H01B), C01C(H01C), C01E(H01E), C01F(H01F),
 C01G(H01G), C01H(H01H), C01L(H01L), C01N(H01N), C01P(H01P), C01Q(H01Q),
 C01T(H01T), C01U(H01U), C01Y(H01Y), C013(H013), C016(H016), C022(H022),
 C023(H023), C024(H024), C026(H026), C029(H029), C4(H4), C5(H5), C00U(H00U),
 C00V(H00V), C00X(H00X), C00Y(H00Y), C00Z(H00Z), C01D(H01D), C01I(H01I),
 C01J(H01J), C01K(H01K), C01M(H01M), C01O(H01O), C01S(H01S), C01V(H01V),
 C01X(H01X), C011(H011), C014(H014), C015(H015), C017(H017), C018(H018),
 C019(H019), C020(H020), C021(H021), C1(H1), C3(H3)
7.c Idealised Me refined as rotating group:
 C027(H02A,H02B,H02C), C02H(H02D,H02E,H02F)
;
_shelx_shelxl_version_number 2014/7
_olex2_submission_special_instructions 'No special instructions were received'

loop_
_space_group_symop_operation_xyz
'x, y, z'
'-x, -y, -z'

loop_
_atom_site_label
_atom_site_type_symbol
_atom_site_fract_x
_atom_site_fract_y
_atom_site_fract_z
_atom_site_U_iso_or_equiv
_atom_site_adp_type
_atom_site_occupancy
_atom_site_site_symmetry_order
_atom_site_calc_flag
_atom_site_refinement_flags_posn
_atom_site_refinement_flags_adp
_atom_site_refinement_flags_occupancy
_atom_site_disorder_assembly
_atom_site_disorder_group
P004 P -0.11765(11) 0.00544(14) 1.10265(10) 0.0302(3) Uani 0.5 1 d . . P . .
N02B N 0.0363(3) 0.0618(3) 0.9956(3) 0.0217(8) Uani 0.5 1 d . . P . .
N02F N 0.0080(3) -0.0664(3) 0.9590(3) 0.0209(8) Uani 0.5 1 d . . P . .
C00J C 0.09658(15) 0.14825(15) 1.09921(14) 0.0231(5) Uani 1 1 d . . . . .
C00L C 0.03126(15) 0.14972(15) 1.03861(15) 0.0248(5) Uani 1 1 d . . . . .
C00M C -0.09083(15) 0.30715(16) 0.85461(14) 0.0249(5) Uani 1 1 d . . . . .
C00N C -0.01591(15) 0.23189(15) 0.99372(14) 0.0242(5) Uani 1 1 d . . . . .
C00O C -0.16231(15) 0.38640(15) 0.84779(14) 0.0255(5) Uani 1 1 d . . . . .
H00O H -0.2132 0.3946 0.8921 0.031 Uiso 1 1 calc R . . . .
C00Q C 0.24140(16) 0.05855(15) 1.17403(15) 0.0267(5) Uani 1 1 d . . . . .
C00R C -0.09020(15) 0.23038(16) 0.93115(14) 0.0252(5) Uani 1 1 d . . . . .
H00R H -0.0705 0.1692 0.9051 0.030 Uiso 1 1 calc R . . . .
C00T C 0.14232(16) 0.05642(15) 1.15030(14) 0.0250(5) Uani 1 1 d . . . . .
H00T H 0.1503 0.0064 1.1098 0.030 Uiso 1 1 calc R . . . .
C00W C 0.07554(16) 0.02961(16) 1.22806(14) 0.0280(5) Uani 1 1 d . . . . .
C01A C 0.11430(18) 0.23344(16) 1.11460(16) 0.0335(6) Uani 1 1 d . . . . .
H01A H 0.1585 0.2347 1.1558 0.040 Uiso 1 1 calc R . . . .
C01B C -0.08709(17) 0.44291(18) 0.71183(16) 0.0342(6) Uani 1 1 d . . . . .
H01B H -0.0862 0.4890 0.6629 0.041 Uiso 1 1 calc R . . . .
C01C C 0.00473(19) 0.31518(17) 1.01160(16) 0.0358(6) Uani 1 1 d . . . . .
H01C H -0.0262 0.3725 0.9820 0.043 Uiso 1 1 calc R . . . .
C01E C -0.01649(17) 0.29705(18) 0.78960(16) 0.0342(6) Uani 1 1 d . . . . .
H01E H 0.0337 0.2435 0.7941 0.041 Uiso 1 1 calc R . . . .
C01F C 0.26021(18) 0.07666(17) 1.25623(16) 0.0342(6) Uani 1 1 d . . . . .
H01F H 0.2100 0.0878 1.3008 0.041 Uiso 1 1 calc R . . . .
C01G C 0.31642(18) 0.04171(18) 1.11061(17) 0.0363(6) Uani 1 1 d . . . . .
H01G H 0.3049 0.0287 1.0542 0.044 Uiso 1 1 calc R . . . .
C01H C 0.01311(18) 0.09629(18) 1.27396(16) 0.0370(6) Uani 1 1 d . . . . .
H01H H 0.0129 0.1611 1.2585 0.044 Uiso 1 1 calc R . . . .
C01L C -0.25607(18) 0.20188(18) 0.9364(2) 0.0412(6) Uani 1 1 d . . . . .
H01L H -0.2409 0.1843 0.8785 0.049 Uiso 1 1 calc R . . . .
C01N C 0.42554(19) 0.06204(18) 1.21016(19) 0.0414(6) Uani 1 1 d . . . . .
H01N H 0.4882 0.0633 1.2225 0.050 Uiso 1 1 calc R . . . .
C01P C -0.01498(18) 0.36413(19) 0.71848(17) 0.0394(6) Uani 1 1 d . . . . .
H01P H 0.0357 0.3561 0.6740 0.047 Uiso 1 1 calc R . . . .
C01Q C 0.35202(19) 0.07854(18) 1.27365(18) 0.0399(6) Uani 1 1 d . . . . .
H01Q H 0.3640 0.0913 1.3300 0.048 Uiso 1 1 calc R . . . .
C01R C 0.0693(2) 0.31765(17) 1.07150(18) 0.0424(7) Uani 1 1 d . . . . .
C01T C 0.0133(2) -0.0915(2) 1.32181(17) 0.0433(7) Uani 1 1 d . . . . .
H01T H 0.0138 -0.1562 1.3382 0.052 Uiso 1 1 calc R . . . .
C01U C 0.40801(19) 0.0436(2) 1.12836(19) 0.0439(7) Uani 1 1 d . . . . .
H01U H 0.4586 0.0321 1.0842 0.053 Uiso 1 1 calc R . . . .
C01Y C -0.2124(2) 0.2569(2) 1.06270(18) 0.0507(8) Uani 1 1 d . . . . .
H01Y H -0.1674 0.2768 1.0929 0.061 Uiso 1 1 calc R . . . .
C02D C -0.0206(3) -0.0005(5) 1.0154(3) 0.0216(11) Uani 0.5 1 d . . P A .
C010 C -0.18821(16) 0.23019(16) 0.97884(16) 0.0313(5) Uani 1 1 d . . . . .
C013 C -0.16026(16) 0.45401(16) 0.77668(15) 0.0292(5) Uani 1 1 d . . . . .
H013 H -0.2096 0.5083 0.7727 0.035 Uiso 1 1 calc R . . . .
C016 C 0.07512(18) -0.06456(17) 1.25344(16) 0.0340(6) Uani 1 1 d . . . . .
H016 H 0.1178 -0.1113 1.2235 0.041 Uiso 1 1 calc R . . . .
C022 C -0.0488(2) 0.0693(2) 1.34186(18) 0.0477(7) Uani 1 1 d . . . . .
H022 H -0.0916 0.1157 1.3721 0.057 Uiso 1 1 calc R . . . .
C023 C -0.0486(2) -0.0245(2) 1.36581(18) 0.0503(7) Uani 1 1 d . . . . .
H023 H -0.0910 -0.0428 1.4126 0.060 Uiso 1 1 calc R . . . .
C024 C -0.3451(2) 0.1989(2) 0.9770(2) 0.0568(9) Uani 1 1 d . . . . .
H024 H -0.3902 0.1786 0.9472 0.068 Uiso 1 1 calc R . . . .
C026 C -0.3684(2) 0.2251(3) 1.0604(3) 0.0688(11) Uani 1 1 d . . . . .
H026 H -0.4296 0.2228 1.0884 0.083 Uiso 1 1 calc R . . . .
C027 C 0.0908(3) 0.40940(19) 1.0908(2) 0.0701(11) Uani 1 1 d . . . . .
H02A H 0.0559 0.4280 1.1459 0.105 Uiso 1 1 calc GR . . . .
H02B H 0.0714 0.4581 1.0429 0.105 Uiso 1 1 calc GR . . . .
H02C H 0.1590 0.4016 1.0960 0.105 Uiso 1 1 calc GR . . . .
C029 C -0.3031(2) 0.2545(3) 1.1030(2) 0.0702(11) Uani 1 1 d . . . . .
H029 H -0.3195 0.2735 1.1603 0.084 Uiso 1 1 calc R . . . .
C4 C 0.1010(4) 0.0375(4) 0.9277(3) 0.0286(12) Uani 0.5 1 d . . P A -1
H4 H 0.1484 0.0704 0.9019 0.034 Uiso 0.5 1 calc R . P A -1
C5 C 0.0835(4) -0.0448(4) 0.9041(3) 0.0233(10) Uani 0.5 1 d . . P A -1
H5 H 0.1170 -0.0799 0.8587 0.028 Uiso 0.5 1 calc R . P A -1
P003 P 0.51224(12) 0.34968(11) 0.49203(13) 0.0305(3) Uani 0.5 1 d . . P . .
N02C N 0.4505(3) 0.5299(3) 0.5585(2) 0.0204(8) Uani 0.5 1 d . . P . .
N028 N 0.5420(3) 0.5323(3) 0.4394(2) 0.0190(8) Uani 0.5 1 d . . P . .
C00D C 0.60714(15) 0.49986(15) 0.36384(13) 0.0228(5) Uani 1 1 d . . . . .
C00E C 0.83347(15) 0.41302(16) 0.46906(13) 0.0233(5) Uani 1 1 d . . . . .
C00F C 0.74156(15) 0.48649(15) 0.46167(13) 0.0224(5) Uani 1 1 d . . . . .
H00F H 0.6940 0.4635 0.5060 0.027 Uiso 1 1 calc R . . . .
C00G C 0.74658(15) 0.58412(16) 0.48408(14) 0.0244(5) Uani 1 1 d . . . . .
C00H C 0.56873(15) 0.50593(15) 0.28354(14) 0.0222(4) Uani 1 1 d . . . . .
C00I C 0.41486(15) 0.62640(15) 0.28115(14) 0.0234(5) Uani 1 1 d . . . . .
C00K C 0.70333(15) 0.48973(15) 0.37251(14) 0.0240(5) Uani 1 1 d . . . . .
C00P C 0.46158(14) 0.52268(15) 0.27864(13) 0.0218(4) Uani 1 1 d . . . . .
H00P H 0.4363 0.4887 0.3331 0.026 Uiso 1 1 calc R . . . .
C00S C 0.43357(15) 0.48029(16) 0.20172(14) 0.0264(5) Uani 1 1 d . . . . .
C00U C 0.82656(16) 0.31910(16) 0.48590(15) 0.0278(5) Uani 1 1 d . . . . .
H00U H 0.7658 0.3031 0.4937 0.033 Uiso 1 1 calc R . . . .
C00V C 0.92271(15) 0.43521(16) 0.45721(15) 0.0268(5) Uani 1 1 d . . . . .
H00V H 0.9287 0.4990 0.4459 0.032 Uiso 1 1 calc R . . . .
C00X C 0.76157(16) 0.65683(17) 0.42102(16) 0.0313(5) Uani 1 1 d . . . . .
H00X H 0.7707 0.6462 0.3609 0.038 Uiso 1 1 calc R . . . .
C00Y C 0.99583(17) 0.27129(17) 0.47898(15) 0.0310(5) Uani 1 1 d . . . . .
H00Y H 1.0512 0.2231 0.4822 0.037 Uiso 1 1 calc R . . . .
C00Z C 1.00336(16) 0.36436(16) 0.46192(15) 0.0300(5) Uani 1 1 d . . . . .
H00Z H 1.0642 0.3800 0.4533 0.036 Uiso 1 1 calc R . . . .
C01D C 0.46270(17) 0.69824(18) 0.25417(18) 0.0374(6) Uani 1 1 d . . . . .
H01D H 0.5276 0.6839 0.2331 0.045 Uiso 1 1 calc R . . . .
C01I C 0.63118(17) 0.5013(2) 0.20964(15) 0.0407(7) Uani 1 1 d . . . . .
H01I H 0.6072 0.5054 0.1539 0.049 Uiso 1 1 calc R . . . .
C01J C 0.76332(17) 0.74478(18) 0.44476(18) 0.0370(6) Uani 1 1 d . . . . .
H01J H 0.7740 0.7936 0.4008 0.044 Uiso 1 1 calc R . . . .
C01K C 0.73531(17) 0.69012(18) 0.59556(17) 0.0352(6) Uani 1 1 d . . . . .
H01K H 0.7265 0.7011 0.6556 0.042 Uiso 1 1 calc R . . . .
C01M C 0.76269(17) 0.4848(2) 0.29639(16) 0.0431(7) Uani 1 1 d . . . . .
H01M H 0.8290 0.4771 0.3002 0.052 Uiso 1 1 calc R . . . .
C01O C 0.74958(17) 0.76188(18) 0.53195(19) 0.0381(6) Uani 1 1 d . . . . .
H01O H 0.7500 0.8224 0.5480 0.046 Uiso 1 1 calc R . . . .
C01S C 0.38974(18) 0.4917(2) 0.05378(17) 0.0458(7) Uani 1 1 d . . . . .
H01S H 0.3785 0.5278 -0.0011 0.055 Uiso 1 1 calc R . . . .
C01V C 0.3230(2) 0.81330(19) 0.28792(19) 0.0459(7) Uani 1 1 d . . . . .
H01V H 0.2920 0.8770 0.2907 0.055 Uiso 1 1 calc R . . . .
C01X C 0.39665(19) 0.3473(2) 0.1444(2) 0.0474(7) Uani 1 1 d . . . . .
H01X H 0.3894 0.2837 0.1526 0.057 Uiso 1 1 calc R . . . .
C01Z C 0.72827(18) 0.4909(3) 0.21448(17) 0.0555(9) Uani 1 1 d . . . . .
C02H C 0.7958(2) 0.4908(4) 0.13268(19) 0.1000(18) Uani 1 1 d . . . . .
H02D H 0.7651 0.4770 0.0833 0.150 Uiso 1 1 calc GR . . . .
H02E H 0.8532 0.4427 0.1424 0.150 Uiso 1 1 calc GR . . . .
H02F H 0.8128 0.5526 0.1194 0.150 Uiso 1 1 calc GR . . . .
C011 C 0.73390(15) 0.60204(17) 0.57178(15) 0.0283(5) Uani 1 1 d . . . . .
H011 H 0.7241 0.5531 0.6160 0.034 Uiso 1 1 calc R . . . .
C014 C 0.32018(16) 0.65011(17) 0.31089(14) 0.0288(5) Uani 1 1 d . . . . .
H014 H 0.2860 0.6016 0.3294 0.035 Uiso 1 1 calc R . . . .
C015 C 0.90687(17) 0.24866(17) 0.49143(15) 0.0310(5) Uani 1 1 d . . . . .
H015 H 0.9011 0.1849 0.5037 0.037 Uiso 1 1 calc R . . . .
C017 C 0.42420(16) 0.38705(18) 0.21232(17) 0.0341(6) Uani 1 1 d . . . . .
H017 H 0.4368 0.3502 0.2665 0.041 Uiso 1 1 calc R . . . .
C018 C 0.41610(16) 0.53262(19) 0.12182(15) 0.0327(5) Uani 1 1 d . . . . .
H018 H 0.4221 0.5965 0.1135 0.039 Uiso 1 1 calc R . . . .
C019 C 0.27449(19) 0.74240(19) 0.31422(16) 0.0392(6) Uani 1 1 d . . . . .
H019 H 0.2094 0.7570 0.3347 0.047 Uiso 1 1 calc R . . . .
C020 C 0.37975(19) 0.3998(2) 0.0651(2) 0.0511(8) Uani 1 1 d . . . . .
H020 H 0.3613 0.3725 0.0185 0.061 Uiso 1 1 calc R . . . .
C021 C 0.4168(2) 0.79149(19) 0.2576(2) 0.0499(8) Uani 1 1 d . . . . .
H021 H 0.4504 0.8404 0.2388 0.060 Uiso 1 1 calc R . . . .
C025 C 0.5017(5) 0.4748(3) 0.4998(5) 0.0219(12) Uani 0.5 1 d . . P B .
C1 C 0.4576(4) 0.6212(4) 0.5353(4) 0.0262(12) Uani 0.5 1 d . . P B -1
H1 H 0.4271 0.6733 0.5659 0.031 Uiso 0.5 1 calc R . P B -1
C3 C 0.5169(3) 0.6243(3) 0.4595(3) 0.0224(9) Uani 0.5 1 d . . P B -1
H3 H 0.5363 0.6779 0.4281 0.027 Uiso 0.5 1 calc R . P B -1
S2 S 0.6927(2) -0.1366(2) 0.2022(3) 0.0458(6) Uani 0.593(5) 1 d D U P C 1
S2A S 0.7057(4) -0.1628(4) 0.2065(4) 0.0458(6) Uani 0.407(5) 1 d . U P C 2
F4A F 0.7088(4) -0.3066(3) 0.1627(4) 0.1069(17) Uani 0.593(5) 1 d . U P C 1
F5A F 0.7602(5) -0.2152(4) 0.0590(4) 0.0918(19) Uani 0.593(5) 1 d . U P C 1
F6 F 0.6111(4) -0.2090(5) 0.0905(3) 0.0896(15) Uani 0.593(5) 1 d D U P C 1
F4 F 0.6476(5) -0.2781(5) 0.1185(4) 0.0672(16) Uani 0.407(5) 1 d D U P C 2
F5 F 0.7294(5) -0.1813(6) 0.0456(4) 0.0568(17) Uani 0.407(5) 1 d D U P C 2
F6A F 0.5844(4) -0.1318(6) 0.0918(3) 0.0808(18) Uani 0.407(5) 1 d . U P C 2
O0AA O 0.62599(13) -0.17112(16) 0.27168(12) 0.0546(6) Uani 1 1 d D U . . .
O4 O 0.7883(2) -0.1595(4) 0.2254(3) 0.0700(14) Uani 0.593(5) 1 d D U P C 1
O5 O 0.6679(3) -0.0497(3) 0.1472(3) 0.0660(12) Uani 0.593(5) 1 d D U P C 1
O4A O 0.7884(4) -0.2321(7) 0.2199(4) 0.082(2) Uani 0.407(5) 1 d . U P C 2
O5A O 0.7068(6) -0.0640(5) 0.1972(5) 0.080(2) Uani 0.407(5) 1 d . U P C 2
C81 C 0.6941(4) -0.2149(4) 0.1215(3) 0.0601(11) Uani 0.593(5) 1 d D U P C 1
C81A C 0.6607(8) -0.1914(8) 0.1134(7) 0.0601(11) Uani 0.407(5) 1 d . U P C 2
S1 S 0.33520(5) -0.08933(5) 0.53050(4) 0.03256(17) Uani 0.9318(12) 1 d D . P D 1
F1 F 0.32231(15) -0.22405(12) 0.65549(12) 0.0581(5) Uani 0.9318(12) 1 d D . P D 1
F2 F 0.27062(15) -0.08583(15) 0.69489(13) 0.0637(6) Uani 0.9318(12) 1 d D . P D 1
F3 F 0.41988(14) -0.13886(14) 0.67541(13) 0.0627(5) Uani 0.9318(12) 1 d D . P D 1
O1 O 0.34471(16) 0.00723(14) 0.53177(15) 0.0436(5) Uani 0.9318(12) 1 d D . P D 1
O2 O 0.24765(15) -0.10081(17) 0.50449(15) 0.0485(6) Uani 0.9318(12) 1 d D . P D 1
O3 O 0.41935(16) -0.14674(15) 0.49062(14) 0.0429(6) Uani 0.9318(12) 1 d D . P D 1
C1A C 0.3367(2) -0.1366(2) 0.6456(2) 0.0423(7) Uani 0.9318(12) 1 d D . P D 1
O10 O 0.54233(13) -0.07430(13) 0.38805(13) 0.0424(4) Uani 1 1 d D . . . .
H10A H 0.579(2) -0.115(2) 0.3494(19) 0.040(11) Uiso 0.6667 1 d D . P . .
H10B H 0.586(2) -0.058(3) 0.420(2) 0.061(15) Uiso 0.6667 1 d D . P . .
H10C H 0.508(2) -0.110(2) 0.425(2) 0.053(13) Uiso 0.6667 1 d D . P . .
S1A S 0.4272(6) -0.1446(6) 0.5891(6) 0.03256(17) Uani 0.0682(12) 1 d D U P D 2
F10 F 0.2543(16) -0.1364(17) 0.5549(19) 0.054(4) Uani 0.0682(12) 1 d D U P D 2
F13 F 0.3096(19) -0.0085(16) 0.5158(16) 0.051(4) Uani 0.0682(12) 1 d D U P D 2
F19 F 0.2667(17) -0.0403(19) 0.6490(16) 0.058(4) Uani 0.0682(12) 1 d D U P D 2
O6 O 0.4740(17) -0.0735(15) 0.6107(17) 0.043(4) Uani 0.0682(12) 1 d D U P D 2
O7 O 0.4212(19) -0.2188(14) 0.6571(13) 0.045(4) Uani 0.0682(12) 1 d D U P D 2
O20 O 0.457(2) -0.173(2) 0.5028(13) 0.038(4) Uani 0.0682(12) 1 d D U P D 2
C20 C 0.3051(12) -0.0807(14) 0.5799(15) 0.0423(7) Uani 0.0682(12) 1 d D U P D 2

loop_
_atom_site_aniso_label
_atom_site_aniso_U_11
_atom_site_aniso_U_22
_atom_site_aniso_U_33
_atom_site_aniso_U_23
_atom_site_aniso_U_13
_atom_site_aniso_U_12
P004 0.0275(8) 0.0290(9) 0.0309(8) 0.0018(7) 0.0085(6) -0.0061(7)
N02B 0.024(2) 0.020(2) 0.021(2) -0.0018(17) -0.0015(18) -0.0038(19)
N02F 0.021(2) 0.019(2) 0.021(2) -0.0015(17) -0.0025(18) -0.0011(16)
C00J 0.0230(11) 0.0215(11) 0.0230(11) -0.0009(9) -0.0004(9) -0.0022(9)
C00L 0.0239(11) 0.0193(11) 0.0312(12) -0.0018(9) -0.0025(9) -0.0049(9)
C00M 0.0217(11) 0.0277(12) 0.0257(11) -0.0001(9) -0.0058(9) -0.0055(9)
C00N 0.0238(11) 0.0245(12) 0.0226(11) -0.0011(9) 0.0002(9) -0.0029(9)
C00O 0.0218(11) 0.0281(12) 0.0270(11) -0.0035(9) -0.0044(9) -0.0043(9)
C00Q 0.0292(12) 0.0180(11) 0.0322(12) 0.0000(9) -0.0081(10) -0.0021(9)
C00R 0.0228(11) 0.0238(11) 0.0274(11) 0.0006(9) -0.0035(9) -0.0024(9)
C00T 0.0277(12) 0.0205(11) 0.0263(11) -0.0021(9) -0.0053(9) -0.0022(9)
C00W 0.0282(12) 0.0298(12) 0.0255(11) 0.0013(9) -0.0072(9) -0.0047(10)
C01A 0.0446(15) 0.0268(13) 0.0312(13) -0.0029(10) -0.0157(11) -0.0060(11)
C01B 0.0348(14) 0.0374(14) 0.0304(13) 0.0098(10) -0.0078(10) -0.0120(11)
C01C 0.0488(16) 0.0215(12) 0.0361(13) 0.0006(10) -0.0162(12) -0.0011(11)
C01E 0.0257(12) 0.0347(14) 0.0371(13) 0.0037(11) -0.0004(10) -0.0001(10)
C01F 0.0341(14) 0.0336(14) 0.0345(13) -0.0075(11) -0.0074(11) -0.0017(11)
C01G 0.0329(14) 0.0419(15) 0.0355(13) -0.0074(11) -0.0049(11) -0.0074(11)
C01H 0.0414(15) 0.0346(14) 0.0336(13) -0.0031(11) 0.0004(11) -0.0066(11)
C01L 0.0287(14) 0.0311(14) 0.0615(18) 0.0025(12) -0.0035(12) -0.0053(11)
C01N 0.0323(14) 0.0374(15) 0.0570(17) -0.0023(13) -0.0168(13) -0.0081(11)
C01P 0.0314(14) 0.0464(16) 0.0353(14) 0.0067(12) 0.0058(11) -0.0066(12)
C01Q 0.0430(15) 0.0357(14) 0.0432(15) -0.0081(12) -0.0190(12) -0.0035(12)
C01R 0.0625(18) 0.0235(13) 0.0446(15) -0.0031(11) -0.0246(13) -0.0069(12)
C01T 0.0495(17) 0.0403(15) 0.0385(15) 0.0132(12) -0.0075(12) -0.0130(13)
C01U 0.0304(14) 0.0523(17) 0.0498(16) -0.0089(13) -0.0013(12) -0.0090(12)
C01Y 0.0324(15) 0.077(2) 0.0331(14) 0.0057(14) 0.0008(11) 0.0018(14)
C02D 0.019(4) 0.022(2) 0.021(4) 0.002(3) -0.003(2) -0.001(3)
C010 0.0247(12) 0.0281(13) 0.0355(13) 0.0102(10) -0.0007(10) -0.0012(10)
C013 0.0275(12) 0.0259(12) 0.0345(13) 0.0002(10) -0.0107(10) -0.0041(10)
C016 0.0351(14) 0.0329(13) 0.0319(13) 0.0044(10) -0.0090(10) -0.0032(11)
C022 0.0485(17) 0.0549(18) 0.0365(15) -0.0060(13) 0.0083(12) -0.0079(14)
C023 0.0497(18) 0.065(2) 0.0341(15) 0.0063(14) 0.0053(13) -0.0184(15)
C024 0.0283(15) 0.0464(18) 0.091(3) 0.0102(17) 0.0014(15) -0.0094(13)
C026 0.0272(16) 0.078(2) 0.083(3) 0.034(2) 0.0103(17) -0.0006(15)
C027 0.112(3) 0.0235(15) 0.085(2) 0.0010(15) -0.067(2) -0.0104(16)
C029 0.0451(19) 0.104(3) 0.0411(17) 0.0153(18) 0.0132(15) 0.0091(19)
C4 0.033(3) 0.027(3) 0.027(3) -0.016(2) 0.003(2) -0.003(2)
C5 0.025(3) 0.024(3) 0.019(2) 0.002(2) 0.000(2) -0.005(2)
P003 0.0277(9) 0.0219(8) 0.0421(11) -0.0037(7) -0.0031(7) -0.0049(6)
N02C 0.018(2) 0.024(2) 0.019(2) 0.0004(19) -0.0027(17) -0.0050(18)
N028 0.0161(19) 0.024(2) 0.017(2) -0.0020(18) -0.0007(15) -0.0044(18)
C00D 0.0192(11) 0.0290(12) 0.0195(10) -0.0020(9) 0.0011(8) -0.0048(9)
C00E 0.0214(11) 0.0303(12) 0.0181(10) -0.0012(9) -0.0035(8) -0.0053(9)
C00F 0.0177(10) 0.0296(12) 0.0200(10) 0.0015(9) -0.0020(8) -0.0070(9)
C00G 0.0151(10) 0.0288(12) 0.0279(11) -0.0001(9) -0.0038(9) -0.0020(9)
C00H 0.0190(11) 0.0246(11) 0.0220(11) -0.0025(9) -0.0024(8) -0.0022(9)
C00I 0.0225(11) 0.0276(12) 0.0207(10) -0.0017(9) -0.0078(9) -0.0040(9)
C00K 0.0211(11) 0.0273(12) 0.0229(11) -0.0005(9) -0.0032(9) -0.0037(9)
C00P 0.0191(11) 0.0264(12) 0.0192(10) -0.0009(9) -0.0018(8) -0.0038(9)
C00S 0.0155(11) 0.0360(13) 0.0272(11) -0.0097(10) -0.0014(9) -0.0003(9)
C00U 0.0239(12) 0.0318(13) 0.0298(12) -0.0008(10) -0.0057(9) -0.0100(10)
C00V 0.0242(12) 0.0261(12) 0.0302(12) 0.0009(9) -0.0038(9) -0.0066(9)
C00X 0.0238(12) 0.0365(14) 0.0321(13) 0.0020(10) -0.0055(10) -0.0046(10)
C00Y 0.0264(12) 0.0298(13) 0.0348(13) -0.0008(10) -0.0066(10) -0.0007(10)
C00Z 0.0210(12) 0.0326(13) 0.0361(13) 0.0015(10) -0.0035(10) -0.0068(10)
C01D 0.0233(12) 0.0352(14) 0.0544(16) 0.0029(12) -0.0115(11) -0.0077(10)
C01I 0.0232(12) 0.077(2) 0.0200(12) -0.0071(12) -0.0045(9) -0.0026(12)
C01J 0.0279(13) 0.0298(13) 0.0501(16) 0.0077(11) -0.0055(11) -0.0045(10)
C01K 0.0266(13) 0.0383(14) 0.0415(14) -0.0127(11) 0.0026(10) -0.0063(11)
C01M 0.0171(12) 0.084(2) 0.0261(13) -0.0038(13) -0.0012(10) -0.0065(12)
C01O 0.0251(13) 0.0279(13) 0.0607(17) -0.0082(12) -0.0031(12) -0.0022(10)
C01S 0.0268(13) 0.078(2) 0.0301(14) -0.0197(14) -0.0073(11) 0.0067(13)
C01V 0.0504(17) 0.0279(14) 0.0590(18) -0.0057(12) -0.0279(14) 0.0051(12)
C01X 0.0304(14) 0.0534(18) 0.064(2) -0.0330(15) -0.0005(13) -0.0075(13)
C01Z 0.0224(13) 0.116(3) 0.0240(13) -0.0084(15) 0.0009(10) -0.0053(15)
C02H 0.0237(16) 0.245(6) 0.0246(15) -0.017(2) 0.0014(12) -0.013(2)
C011 0.0218(11) 0.0321(13) 0.0307(12) -0.0019(10) -0.0013(9) -0.0060(10)
C014 0.0270(12) 0.0334(13) 0.0231(11) 0.0014(10) -0.0021(9) -0.0021(10)
C015 0.0325(13) 0.0259(12) 0.0354(13) -0.0004(10) -0.0070(10) -0.0075(10)
C017 0.0253(12) 0.0369(14) 0.0412(14) -0.0128(11) 0.0006(10) -0.0052(10)
C018 0.0236(12) 0.0466(15) 0.0258(12) -0.0089(11) -0.0042(9) 0.0017(11)
C019 0.0346(14) 0.0423(15) 0.0325(13) -0.0026(11) -0.0047(11) 0.0106(12)
C020 0.0285(14) 0.078(2) 0.0529(18) -0.0436(17) -0.0067(12) -0.0022(14)
C021 0.0436(17) 0.0291(14) 0.082(2) 0.0047(14) -0.0296(15) -0.0120(12)
C025 0.0139(19) 0.030(4) 0.022(2) -0.003(4) -0.0055(18) -0.003(4)
C1 0.021(3) 0.030(3) 0.031(3) -0.007(2) 0.003(2) -0.013(2)
C3 0.021(2) 0.032(3) 0.014(2) -0.008(2) 0.0001(19) -0.002(2)
S2 0.0253(9) 0.0620(18) 0.0532(6) -0.0250(11) 0.0128(6) -0.0128(11)
S2A 0.0253(9) 0.0620(18) 0.0532(6) -0.0250(11) 0.0128(6) -0.0128(11)
F4A 0.142(4) 0.065(2) 0.108(3) -0.0157(19) 0.057(3) -0.038(2)
F5A 0.115(4) 0.091(4) 0.072(3) -0.027(2) 0.059(3) -0.050(3)
F6 0.108(3) 0.131(4) 0.055(2) -0.028(3) 0.0164(19) -0.080(3)
F4 0.091(4) 0.075(3) 0.044(3) -0.027(2) 0.019(3) -0.037(3)
F5 0.053(3) 0.071(4) 0.032(2) 0.009(2) 0.0136(19) 0.002(2)
F6A 0.058(3) 0.123(4) 0.046(3) -0.001(3) 0.0027(19) 0.008(3)
O0AA 0.0339(10) 0.0946(16) 0.0449(11) -0.0275(10) 0.0104(8) -0.0292(10)
O4 0.0288(17) 0.125(4) 0.058(2) 0.011(3) 0.0022(15) -0.033(2)
O5 0.055(3) 0.048(2) 0.088(3) 0.0004(18) 0.007(2) -0.0075(17)
O4A 0.044(3) 0.130(5) 0.061(4) -0.008(3) 0.013(2) -0.001(3)
O5A 0.094(5) 0.076(3) 0.086(5) -0.041(3) 0.043(4) -0.057(3)
C81 0.062(2) 0.077(2) 0.0476(15) -0.0163(14) 0.0217(14) -0.0343(18)
C81A 0.062(2) 0.077(2) 0.0476(15) -0.0163(14) 0.0217(14) -0.0343(18)
S1 0.0306(4) 0.0316(4) 0.0376(4) -0.0092(3) 0.0033(3) -0.0105(3)
F1 0.0829(14) 0.0432(10) 0.0506(11) -0.0049(8) 0.0159(10) -0.0280(10)
F2 0.0792(14) 0.0622(13) 0.0415(11) -0.0183(10) 0.0111(10) 0.0039(11)
F3 0.0649(13) 0.0654(13) 0.0610(12) 0.0062(10) -0.0234(10) -0.0192(10)
O1 0.0460(14) 0.0295(11) 0.0581(13) -0.0050(9) -0.0124(10) -0.0094(9)
O2 0.0392(12) 0.0702(16) 0.0434(12) -0.0139(11) 0.0016(10) -0.0254(11)
O3 0.0400(13) 0.0335(13) 0.0523(13) -0.0069(10) 0.0144(10) -0.0079(10)
C1A 0.0447(16) 0.0383(15) 0.0452(16) -0.0107(12) 0.0027(12) -0.0105(12)
O10 0.0378(10) 0.0452(11) 0.0458(11) -0.0057(9) 0.0039(9) -0.0146(9)
S1A 0.0306(4) 0.0316(4) 0.0376(4) -0.0092(3) 0.0033(3) -0.0105(3)
F10 0.046(6) 0.049(6) 0.070(8) -0.018(5) -0.001(5) -0.012(5)
F13 0.051(8) 0.041(5) 0.059(5) -0.008(4) -0.001(5) -0.008(4)
F19 0.058(7) 0.057(7) 0.060(4) -0.020(4) 0.006(4) -0.010(5)
O6 0.047(7) 0.038(5) 0.050(8) -0.010(5) -0.003(5) -0.016(5)
O7 0.060(8) 0.036(5) 0.042(5) -0.009(4) 0.002(5) -0.017(5)
O20 0.040(8) 0.035(8) 0.041(4) -0.010(4) 0.003(4) -0.013(6)
C20 0.0447(16) 0.0383(15) 0.0452(16) -0.0107(12) 0.0027(12) -0.0105(12)

loop_
_atom_type_symbol
_atom_type_description
_atom_type_scat_dispersion_real
_atom_type_scat_dispersion_imag
_atom_type_scat_source
C C 0.0033 0.0016 'International Tables Vol C Tables 4.2.6.8 and 6.1.1.4'
H H 0.0000 0.0000 'International Tables Vol C Tables 4.2.6.8 and 6.1.1.4'
N N 0.0061 0.0033 'International Tables Vol C Tables 4.2.6.8 and 6.1.1.4'
O O 0.0106 0.0060 'International Tables Vol C Tables 4.2.6.8 and 6.1.1.4'
F F 0.0171 0.0103 'International Tables Vol C Tables 4.2.6.8 and 6.1.1.4'
P P 0.1023 0.0942 'International Tables Vol C Tables 4.2.6.8 and 6.1.1.4'
S S 0.1246 0.1234 'International Tables Vol C Tables 4.2.6.8 and 6.1.1.4'

loop_
_geom_angle_atom_site_label_1
_geom_angle_atom_site_label_2
_geom_angle_atom_site_label_3
_geom_angle
_geom_angle_site_symmetry_1
_geom_angle_site_symmetry_3
N02B P004 N02F 63.12(15) 2_557 2_557
C02D P004 N02B 29.6(2) . 2_557
C02D P004 N02F 33.6(3) . 2_557
N02F N02B P004 153.7(5) 2_557 2_557
N02F N02B C00L 69.0(4) 2_557 .
N02F N02B C02D 89.7(5) 2_557 2_557
N02F N02B C02D 58.0(4) 2_557 .
N02F N02B C4 168.9(6) 2_557 .
C00L N02B P004 137.1(3) . 2_557
C02D N02B P004 96.1(4) . 2_557
C02D N02B P004 64.2(3) 2_557 2_557
C02D N02B C00L 126.8(4) . .
C02D N02B C00L 158.7(5) 2_557 .
C02D N02B C02D 32.0(5) 2_557 .
C02D N02B C4 79.4(4) 2_557 .
C02D N02B C4 111.3(5) . .
C4 N02B P004 15.3(2) . 2_557
C4 N02B C00L 121.8(4) . .
N02B N02F P004 142.6(4) 2_557 2_557
N02B N02F C00L 75.6(4) 2_557 2_557
N02B N02F C02D 80.8(4) 2_557 2_557
N02B N02F C02D 48.5(3) 2_557 .
N02B N02F C5 157.7(5) 2_557 .
C00L N02F P004 141.2(3) 2_557 2_557
C02D N02F P004 94.4(3) . 2_557
C02D N02F P004 61.9(3) 2_557 2_557
C02D N02F C00L 156.0(4) 2_557 2_557
C02D N02F C00L 124.1(4) . 2_557
C02D N02F C02D 32.5(4) 2_557 .
C02D N02F C5 109.5(4) . .
C02D N02F C5 77.0(4) 2_557 .
C5 N02F P004 15.1(2) . 2_557
C5 N02F C00L 126.2(4) . 2_557
C00L C00J C00T 121.20(19) . .
C01A C00J C00L 117.2(2) . .
C01A C00J C00T 121.5(2) . .
N02F C00L N02B 35.37(19) 2_557 .
C00J C00L N02B 118.0(2) . .
C00J C00L N02F 116.9(2) . 2_557
C00J C00L C00N 123.4(2) . .
C00N C00L N02B 115.0(2) . .
C00N C00L N02F 117.4(2) . 2_557
C00O C00M C00R 122.4(2) . .
C00O C00M C01E 118.8(2) . .
C01E C00M C00R 118.7(2) . .
C00L C00N C00R 121.52(19) . .
C01C C00N C00L 116.9(2) . .
C01C C00N C00R 121.5(2) . .
C00M C00O H00O 119.8 . .
C00M C00O C013 120.4(2) . .
C013 C00O H00O 119.8 . .
C01F C00Q C00T 123.1(2) . .
C01G C00Q C00T 118.5(2) . .
C01G C00Q C01F 118.4(2) . .
C00M C00R H00R 106.2 . .
C00M C00R C010 113.35(18) . .
C00N C00R C00M 111.91(18) . .
C00N C00R H00R 106.2 . .
C00N C00R C010 112.27(18) . .
C010 C00R H00R 106.2 . .
C00J C00T H00T 106.4 . .
C00Q C00T C00J 112.01(18) . .
C00Q C00T H00T 106.4 . .
C00Q C00T C00W 114.39(18) . .
C00W C00T C00J 110.61(18) . .
C00W C00T H00T 106.4 . .
C01H C00W C00T 122.5(2) . .
C016 C00W C00T 119.4(2) . .
C016 C00W C01H 118.1(2) . .
C00J C01A H01A 119.1 . .
C00J C01A C01R 121.8(2) . .
C01R C01A H01A 119.1 . .
C01P C01B H01B 120.3 . .
C013 C01B H01B 120.3 . .
C013 C01B C01P 119.5(2) . .
C00N C01C H01C 119.0 . .
C00N C01C C01R 122.0(2) . .
C01R C01C H01C 119.0 . .
C00M C01E H01E 119.7 . .
C01P C01E C00M 120.6(2) . .
C01P C01E H01E 119.7 . .
C00Q C01F H01F 119.8 . .
C01Q C01F C00Q 120.4(2) . .
C01Q C01F H01F 119.8 . .
C00Q C01G H01G 119.5 . .
C00Q C01G C01U 121.0(2) . .
C01U C01G H01G 119.5 . .
C00W C01H H01H 119.6 . .
C022 C01H C00W 120.8(2) . .
C022 C01H H01H 119.6 . .
C010 C01L H01L 119.4 . .
C024 C01L H01L 119.4 . .
C024 C01L C010 121.2(3) . .
C01Q C01N H01N 120.2 . .
C01Q C01N C01U 119.7(2) . .
C01U C01N H01N 120.2 . .
C01B C01P H01P 119.9 . .
C01E C01P C01B 120.2(2) . .
C01E C01P H01P 119.9 . .
C01F C01Q H01Q 119.7 . .
C01N C01Q C01F 120.6(2) . .
C01N C01Q H01Q 119.7 . .
C01A C01R C027 119.9(2) . .
C01C C01R C01A 118.7(2) . .
C01C C01R C027 121.4(2) . .
C016 C01T H01T 120.0 . .
C023 C01T H01T 120.0 . .
C023 C01T C016 120.0(3) . .
C01G C01U H01U 120.0 . .
C01N C01U C01G 120.0(3) . .
C01N C01U H01U 120.0 . .
C010 C01Y H01Y 120.0 . .
C010 C01Y C029 120.1(3) . .
C029 C01Y H01Y 120.0 . .
N02B C02D P004 86.2(4) 2_557 .
N02B C02D P004 125.7(6) . .
N02B C02D N02B 148.0(5) 2_557 .
N02B C02D N02F 169.5(5) 2_557 2_557
N02B C02D N02F 106.4(3) . .
N02B C02D N02F 41.8(4) 2_557 .
N02F C02D P004 127.9(5) . .
N02F C02D P004 84.5(4) 2_557 .
N02F C02D N02B 41.3(3) 2_557 .
N02F C02D N02F 147.5(4) 2_557 .
C02D C02D P004 172.3(14) 2_557 .
C02D C02D N02B 47.6(10) 2_557 .
C02D C02D N02B 100.4(14) 2_557 2_557
C02D C02D N02F 58.9(11) 2_557 .
C02D C02D N02F 88.6(12) 2_557 2_557
C01L C010 C00R 118.8(2) . .
C01Y C010 C00R 122.8(2) . .
C01Y C010 C01L 118.4(2) . .
C00O C013 H013 119.8 . .
C01B C013 C00O 120.4(2) . .
C01B C013 H013 119.8 . .
C00W C016 H016 119.5 . .
C01T C016 C00W 121.1(2) . .
C01T C016 H016 119.5 . .
C01H C022 H022 119.8 . .
C023 C022 C01H 120.3(3) . .
C023 C022 H022 119.8 . .
C01T C023 C022 119.8(3) . .
C01T C023 H023 120.1 . .
C022 C023 H023 120.1 . .
C01L C024 H024 120.0 . .
C026 C024 C01L 120.1(3) . .
C026 C024 H024 120.0 . .
C024 C026 H026 120.1 . .
C029 C026 C024 119.7(3) . .
C029 C026 H026 120.1 . .
C01R C027 H02A 109.5 . .
C01R C027 H02B 109.5 . .
C01R C027 H02C 109.5 . .
H02A C027 H02B 109.5 . .
H02A C027 H02C 109.5 . .
H02B C027 H02C 109.5 . .
C01Y C029 H029 119.7 . .
C026 C029 C01Y 120.6(3) . .
C026 C029 H029 119.7 . .
N02B C4 H4 127.1 . .
N02B C4 C5 105.9(4) . .
C5 C4 H4 127.1 . .
N02F C5 H5 126.5 . .
C4 C5 N02F 107.0(4) . .
C4 C5 H5 126.5 . .
N02C P003 N028 63.28(15) 2_666 2_666
C025 P003 N02C 32.3(3) . 2_666
C025 P003 N028 31.0(3) . 2_666
N028 N02C P003 150.6(4) 2_666 2_666
N028 N02C C00D 73.3(4) 2_666 2_666
N028 N02C C025 53.5(4) 2_666 .
N028 N02C C025 86.2(5) 2_666 2_666
N028 N02C C1 163.7(6) 2_666 .
C00D N02C P003 135.4(3) 2_666 2_666
C025 N02C P003 64.9(3) 2_666 2_666
C025 N02C P003 97.6(4) . 2_666
C025 N02C C00D 126.8(4) . 2_666
C025 N02C C00D 159.5(5) 2_666 2_666
C025 N02C C025 32.8(4) 2_666 .
C025 N02C C1 77.5(4) 2_666 .
C025 N02C C1 110.2(5) . .
C1 N02C P003 13.3(2) . 2_666
C1 N02C C00D 122.9(4) . 2_666
N02C N028 P003 144.9(4) 2_666 2_666
N02C N028 C00D 71.5(4) 2_666 .
N02C N028 C025 52.7(4) 2_666 .
N02C N028 C025 85.1(5) 2_666 2_666
N02C N028 C3 163.4(5) 2_666 .
C00D N028 P003 142.7(3) . 2_666
C025 N028 P003 92.7(3) . 2_666
C025 N028 P003 60.2(3) 2_666 2_666
C025 N028 C00D 124.2(4) . .
C025 N028 C00D 156.5(5) 2_666 .
C025 N028 C025 32.5(4) 2_666 .
C025 N028 C3 110.9(4) . .
C025 N028 C3 78.4(4) 2_666 .
C3 N028 P003 18.5(2) . 2_666
C3 N028 C00D 124.9(4) . .
N02C C00D N028 35.19(19) 2_666 .
C00H C00D N02C 116.3(2) . 2_666
C00H C00D N028 117.5(2) . .
C00K C00D N02C 116.6(2) . 2_666
C00K C00D N028 116.6(2) . .
C00K C00D C00H 123.57(19) . .
C00U C00E C00F 117.78(19) . .
C00V C00E C00F 123.3(2) . .
C00V C00E C00U 118.9(2) . .
C00E C00F H00F 106.1 . .
C00E C00F C00G 115.13(17) . .
C00G C00F H00F 106.1 . .
C00K C00F C00E 110.52(17) . .
C00K C00F H00F 106.1 . .
C00K C00F C00G 112.18(18) . .
C00X C00G C00F 123.2(2) . .
C00X C00G C011 118.1(2) . .
C011 C00G C00F 118.75(19) . .
C00D C00H C00P 120.58(18) . .
C01I C00H C00D 117.0(2) . .
C01I C00H C00P 122.29(19) . .
C01D C00I C00P 122.9(2) . .
C01D C00I C014 118.1(2) . .
C014 C00I C00P 119.1(2) . .
C00D C00K C00F 121.56(19) . .
C01M C00K C00D 116.9(2) . .
C01M C00K C00F 121.51(19) . .
C00H C00P C00I 111.86(17) . .
C00H C00P H00P 106.3 . .
C00H C00P C00S 112.97(17) . .
C00I C00P H00P 106.3 . .
C00I C00P C00S 112.56(17) . .
C00S C00P H00P 106.3 . .
C017 C00S C00P 119.3(2) . .
C018 C00S C00P 121.8(2) . .
C018 C00S C017 118.9(2) . .
C00E C00U H00U 119.5 . .
C015 C00U C00E 120.9(2) . .
C015 C00U H00U 119.5 . .
C00E C00V H00V 119.9 . .
C00E C00V C00Z 120.1(2) . .
C00Z C00V H00V 119.9 . .
C00G C00X H00X 119.6 . .
C01J C00X C00G 120.8(2) . .
C01J C00X H00X 119.6 . .
C00Z C00Y H00Y 120.2 . .
C00Z C00Y C015 119.6(2) . .
C015 C00Y H00Y 120.2 . .
C00V C00Z H00Z 119.7 . .
C00Y C00Z C00V 120.6(2) . .
C00Y C00Z H00Z 119.7 . .
C00I C01D H01D 119.7 . .
C00I C01D C021 120.6(2) . .
C021 C01D H01D 119.7 . .
C00H C01I H01I 119.1 . .
C00H C01I C01Z 121.9(2) . .
C01Z C01I H01I 119.1 . .
C00X C01J H01J 119.8 . .
C01O C01J C00X 120.5(2) . .
C01O C01J H01J 119.8 . .
C01O C01K H01K 120.0 . .
C01O C01K C011 120.1(2) . .
C011 C01K H01K 120.0 . .
C00K C01M H01M 119.0 . .
C00K C01M C01Z 122.0(2) . .
C01Z C01M H01M 119.0 . .
C01J C01O H01O 120.3 . .
C01K C01O C01J 119.4(2) . .
C01K C01O H01O 120.3 . .
C018 C01S H01S 119.7 . .
C020 C01S H01S 119.7 . .
C020 C01S C018 120.6(3) . .
C019 C01V H01V 120.2 . .
C021 C01V H01V 120.2 . .
C021 C01V C019 119.6(2) . .
C017 C01X H01X 120.0 . .
C020 C01X H01X 120.0 . .
C020 C01X C017 120.1(3) . .
C01I C01Z C02H 121.5(2) . .
C01M C01Z C01I 118.6(2) . .
C01M C01Z C02H 119.8(2) . .
C01Z C02H H02D 109.5 . .
C01Z C02H H02E 109.5 . .
C01Z C02H H02F 109.5 . .
H02D C02H H02E 109.5 . .
H02D C02H H02F 109.5 . .
H02E C02H H02F 109.5 . .
C00G C011 H011 119.4 . .
C01K C011 C00G 121.1(2) . .
C01K C011 H011 119.4 . .
C00I C014 H014 119.3 . .
C019 C014 C00I 121.5(2) . .
C019 C014 H014 119.3 . .
C00U C015 C00Y 119.9(2) . .
C00U C015 H015 120.1 . .
C00Y C015 H015 120.1 . .
C00S C017 H017 119.7 . .
C01X C017 C00S 120.6(3) . .
C01X C017 H017 119.7 . .
C00S C018 C01S 120.1(3) . .
C00S C018 H018 120.0 . .
C01S C018 H018 120.0 . .
C01V C019 C014 119.9(2) . .
C01V C019 H019 120.0 . .
C014 C019 H019 120.0 . .
C01S C020 C01X 119.8(2) . .
C01S C020 H020 120.1 . .
C01X C020 H020 120.1 . .
C01D C021 H021 119.8 . .
C01V C021 C01D 120.3(3) . .
C01V C021 H021 119.8 . .
N02C C025 P003 129.9(6) . .
N02C C025 P003 82.8(4) 2_666 .
N02C C025 N02C 147.2(4) 2_666 .
N02C C025 N028 170.9(5) 2_666 2_666
N02C C025 N028 41.1(4) 2_666 .
N02C C025 N028 106.2(3) . .
N028 C025 P003 123.7(5) . .
N028 C025 P003 88.8(4) 2_666 .
N028 C025 N02C 41.3(3) 2_666 .
N028 C025 N028 147.5(4) 2_666 .
C025 C025 P003 176.7(15) 2_666 .
C025 C025 N02C 94.2(13) 2_666 2_666
C025 C025 N02C 53.1(11) 2_666 .
C025 C025 N028 94.3(13) 2_666 2_666
C025 C025 N028 53.2(11) 2_666 .
N02C C1 H1 126.1 . .
N02C C1 C3 107.9(4) . .
C3 C1 H1 126.1 . .
N028 C3 H3 127.6 . .
C1 C3 N028 104.8(4) . .
C1 C3 H3 127.6 . .
O0AA S2 C81 100.6(3) . .
O4 S2 O0AA 112.7(3) . .
O4 S2 O5 115.1(4) . .
O4 S2 C81 102.4(3) . .
O5 S2 O0AA 123.0(3) . .
O5 S2 C81 97.8(4) . .
O0AA S2A C81A 100.0(5) . .
O4A S2A O0AA 114.7(5) . .
O4A S2A O5A 122.0(6) . .
O4A S2A C81A 104.9(6) . .
O5A S2A O0AA 103.6(4) . .
O5A S2A C81A 109.5(6) . .
F4A C81 S2 108.3(4) . .
F5A C81 S2 115.8(4) . .
F5A C81 F4A 105.5(5) . .
F5A C81 F6 111.1(5) . .
F6 C81 S2 114.2(4) . .
F6 C81 F4A 100.3(4) . .
F4 C81A S2A 114.8(8) . .
F4 C81A F5 107.4(8) . .
F5 C81A S2A 105.0(8) . .
F6A C81A S2A 111.9(7) . .
F6A C81A F4 110.7(10) . .
F6A C81A F5 106.4(8) . .
O1 S1 C1A 103.69(13) . .
O2 S1 O1 115.44(14) . .
O2 S1 O3 115.69(14) . .
O2 S1 C1A 104.99(14) . .
O3 S1 O1 112.44(13) . .
O3 S1 C1A 102.55(13) . .
F1 C1A S1 110.6(2) . .
F2 C1A S1 111.5(2) . .
F2 C1A F1 108.1(2) . .
F2 C1A F3 108.2(2) . .
F3 C1A S1 110.8(2) . .
F3 C1A F1 107.5(3) . .
H10A O10 H10B 105(2) . .
H10A O10 H10C 106(2) . .
H10B O10 H10C 107(2) . .
O6 S1A C20 102.6(12) . .
O7 S1A O6 114.7(15) . .
O7 S1A O20 115.6(15) . .
O7 S1A C20 104.9(13) . .
O20 S1A O6 113.2(16) . .
O20 S1A C20 104.0(14) . .
F10 C20 S1A 109.5(16) . .
F10 C20 F13 109(2) . .
F13 C20 S1A 105.8(16) . .
F19 C20 S1A 114.5(17) . .
F19 C20 F10 113(2) . .
F19 C20 F13 105(2) . .

loop_
_geom_bond_atom_site_label_1
_geom_bond_atom_site_label_2
_geom_bond_distance
_geom_bond_site_symmetry_2
P004 N02B 2.039(5) 2_557
P004 N02F 2.076(5) 2_557
P004 C02D 1.840(4) .
N02B P004 2.039(5) 2_557
N02B N02F 0.898(5) 2_557
N02B C00L 1.502(5) .
N02B C02D 1.009(7) 2_557
N02B C02D 1.344(8) .
N02B C4 1.360(7) .
N02F P004 2.076(5) 2_557
N02F N02B 0.898(5) 2_557
N02F C00L 1.448(4) 2_557
N02F C02D 1.154(8) 2_557
N02F C02D 1.347(8) .
N02F C5 1.380(7) .
C00J C00L 1.390(3) .
C00J C00T 1.529(3) .
C00J C01A 1.378(3) .
C00L N02F 1.448(4) 2_557
C00L C00N 1.392(3) .
C00M C00O 1.382(3) .
C00M C00R 1.527(3) .
C00M C01E 1.390(3) .
C00N C00R 1.521(3) .
C00N C01C 1.381(3) .
C00O H00O 0.9500 .
C00O C013 1.387(3) .
C00Q C00T 1.524(3) .
C00Q C01F 1.390(3) .
C00Q C01G 1.387(3) .
C00R H00R 1.0000 .
C00R C010 1.531(3) .
C00T H00T 1.0000 .
C00T C00W 1.529(3) .
C00W C01H 1.390(3) .
C00W C016 1.388(3) .
C01A H01A 0.9500 .
C01A C01R 1.391(3) .
C01B H01B 0.9500 .
C01B C01P 1.383(4) .
C01B C013 1.378(3) .
C01C H01C 0.9500 .
C01C C01R 1.387(4) .
C01E H01E 0.9500 .
C01E C01P 1.382(3) .
C01F H01F 0.9500 .
C01F C01Q 1.389(4) .
C01G H01G 0.9500 .
C01G C01U 1.388(4) .
C01H H01H 0.9500 .
C01H C022 1.383(4) .
C01L H01L 0.9500 .
C01L C010 1.391(4) .
C01L C024 1.381(4) .
C01N H01N 0.9500 .
C01N C01Q 1.373(4) .
C01N C01U 1.380(4) .
C01P H01P 0.9500 .
C01Q H01Q 0.9500 .
C01R C027 1.511(4) .
C01T H01T 0.9500 .
C01T C016 1.387(4) .
C01T C023 1.374(4) .
C01U H01U 0.9500 .
C01Y H01Y 0.9500 .
C01Y C010 1.385(4) .
C01Y C029 1.400(4) .
C02D N02B 1.009(7) 2_557
C02D N02F 1.154(8) 2_557
C02D C02D 0.724(7) 2_557
C013 H013 0.9500 .
C016 H016 0.9500 .
C022 H022 0.9500 .
C022 C023 1.378(4) .
C023 H023 0.9500 .
C024 H024 0.9500 .
C024 C026 1.375(5) .
C026 H026 0.9500 .
C026 C029 1.371(5) .
C027 H02A 0.9800 .
C027 H02B 0.9800 .
C027 H02C 0.9800 .
C029 H029 0.9500 .
C4 H4 0.9500 .
C4 C5 1.379(7) .
C5 H5 0.9500 .
P003 N02C 1.999(5) 2_666
P003 N028 2.102(5) 2_666
P003 C025 1.824(4) .
N02C P003 1.999(5) 2_666
N02C N028 0.890(4) 2_666
N02C C00D 1.464(4) 2_666
N02C C025 1.343(9) .
N02C C025 1.076(8) 2_666
N02C C1 1.364(8) .
N028 P003 2.102(5) 2_666
N028 N02C 0.890(4) 2_666
N028 C00D 1.480(4) .
N028 C025 1.350(8) .
N028 C025 1.084(8) 2_666
N028 C3 1.384(7) .
C00D N02C 1.464(4) 2_666
C00D C00H 1.393(3) .
C00D C00K 1.387(3) .
C00E C00F 1.528(3) .
C00E C00U 1.391(3) .
C00E C00V 1.388(3) .
C00F H00F 1.0000 .
C00F C00G 1.529(3) .
C00F C00K 1.524(3) .
C00G C00X 1.389(3) .
C00G C011 1.394(3) .
C00H C00P 1.527(3) .
C00H C01I 1.379(3) .
C00I C00P 1.529(3) .
C00I C01D 1.380(3) .
C00I C014 1.385(3) .
C00K C01M 1.382(3) .
C00P H00P 1.0000 .
C00P C00S 1.529(3) .
C00S C017 1.389(3) .
C00S C018 1.385(3) .
C00U H00U 0.9500 .
C00U C015 1.383(3) .
C00V H00V 0.9500 .
C00V C00Z 1.389(3) .
C00X H00X 0.9500 .
C00X C01J 1.387(4) .
C00Y H00Y 0.9500 .
C00Y C00Z 1.382(3) .
C00Y C015 1.386(3) .
C00Z H00Z 0.9500 .
C01D H01D 0.9500 .
C01D C021 1.391(4) .
C01I H01I 0.9500 .
C01I C01Z 1.390(4) .
C01J H01J 0.9500 .
C01J C01O 1.383(4) .
C01K H01K 0.9500 .
C01K C01O 1.382(4) .
C01K C011 1.388(3) .
C01M H01M 0.9500 .
C01M C01Z 1.390(4) .
C01O H01O 0.9500 .
C01S H01S 0.9500 .
C01S C018 1.391(4) .
C01S C020 1.373(4) .
C01V H01V 0.9500 .
C01V C019 1.374(4) .
C01V C021 1.373(4) .
C01X H01X 0.9500 .
C01X C017 1.388(4) .
C01X C020 1.376(4) .
C01Z C02H 1.515(4) .
C02H H02D 0.9800 .
C02H H02E 0.9800 .
C02H H02F 0.9800 .
C011 H011 0.9500 .
C014 H014 0.9500 .
C014 C019 1.377(3) .
C015 H015 0.9500 .
C017 H017 0.9500 .
C018 H018 0.9500 .
C019 H019 0.9500 .
C020 H020 0.9500 .
C021 H021 0.9500 .
C025 N02C 1.076(8) 2_666
C025 N028 1.084(8) 2_666
C025 C025 0.729(7) 2_666
C1 H1 0.9500 .
C1 C3 1.380(7) .
C3 H3 0.9500 .
S2 O0AA 1.484(4) .
S2 O4 1.424(4) .
S2 O5 1.441(4) .
S2 C81 1.786(4) .
S2A O0AA 1.466(6) .
S2A O4A 1.410(8) .
S2A O5A 1.440(8) .
S2A C81A 1.764(12) .
F4A C81 1.397(7) .
F5A C81 1.287(7) .
F6 C81 1.321(4) .
F4 C81A 1.315(12) .
F5 C81A 1.384(11) .
F6A C81A 1.299(13) .
S1 O1 1.452(2) .
S1 O2 1.416(2) .
S1 O3 1.451(2) .
S1 C1A 1.825(3) .
F1 C1A 1.329(3) .
F2 C1A 1.316(3) .
F3 C1A 1.325(3) .
O10 H10A 0.936(17) .
O10 H10B 0.921(18) .
O10 H10C 0.915(17) .
S1A O6 1.444(15) .
S1A O7 1.425(15) .
S1A O20 1.440(16) .
S1A C20 1.827(16) .
F10 C20 1.321(18) .
F13 C20 1.364(18) .
F19 C20 1.298(18) .

loop_
_geom_torsion_atom_site_label_1
_geom_torsion_atom_site_label_2
_geom_torsion_atom_site_label_3
_geom_torsion_atom_site_label_4
_geom_torsion
_geom_torsion_site_symmetry_1
_geom_torsion_site_symmetry_4
P004 N02B C00L N02F -175.8(6) 2_557 2_557
P004 N02B C00L C00J -78.1(4) 2_557 .
P004 N02B C00L C00N 81.4(4) 2_557 .
P004 N02B C02D P004 178.7(4) 2_557 .
P004 N02B C02D N02B 3.6(10) 2_557 2_557
P004 N02B C02D N02F -1.3(4) 2_557 .
P004 N02B C02D N02F 175.2(4) 2_557 2_557
P004 N02B C02D C02D 3.6(10) 2_557 2_557
P004 N02B C4 C5 4.8(6) 2_557 .
P004 N02F C02D P004 -178.7(4) 2_557 .
P004 N02F C02D N02B -174.8(5) 2_557 2_557
P004 N02F C02D N02B 1.3(4) 2_557 .
P004 N02F C02D N02F -3.0(9) 2_557 2_557
P004 N02F C02D C02D -3.0(9) 2_557 2_557
P004 N02F C5 C4 -4.5(5) 2_557 .
N02B P004 C02D N02B -177.4(7) 2_557 .
N02B P004 C02D N02F 2.7(3) 2_557 .
N02B P004 C02D N02F -175.1(6) 2_557 2_557
N02B N02F C02D P004 -4.0(5) 2_557 .
N02B N02F C02D N02B 176.1(6) 2_557 .
N02B N02F C02D N02F 171.8(12) 2_557 2_557
N02B N02F C02D C02D 171.8(12) 2_557 2_557
N02B N02F C5 C4 -8.5(14) 2_557 .
N02B C00L C00N C00R 24.7(3) . .
N02B C00L C00N C01C -158.1(3) . .
N02B C4 C5 N02F 0.3(5) . .
N02F P004 C02D N02B -2.3(3) 2_557 .
N02F P004 C02D N02B 175.1(6) 2_557 2_557
N02F P004 C02D N02F 177.7(7) 2_557 .
N02F N02B C00L C00J 97.7(4) 2_557 .
N02F N02B C00L C00N -102.8(4) 2_557 .
N02F N02B C02D P004 3.5(5) 2_557 .
N02F N02B C02D N02B -171.6(12) 2_557 2_557
N02F N02B C02D N02F -176.5(5) 2_557 .
N02F N02B C02D C02D -171.6(12) 2_557 2_557
N02F N02B C4 C5 15(3) 2_557 .
N02F C00L C00N C00R -14.8(4) 2_557 .
N02F C00L C00N C01C 162.4(3) 2_557 .
C00J C00L C00N C00R -177.1(2) . .
C00J C00L C00N C01C 0.1(3) . .
C00J C00T C00W C01H -33.0(3) . .
C00J C00T C00W C016 145.7(2) . .
C00J C01A C01R C01C 0.1(4) . .
C00J C01A C01R C027 179.8(3) . .
C00L N02B C02D P004 -1.6(7) . .
C00L N02B C02D N02B -176.6(9) . 2_557
C00L N02B C02D N02F -5.1(4) . 2_557
C00L N02B C02D N02F 178.4(3) . .
C00L N02B C02D C02D -176.6(9) . 2_557
C00L N02B C4 C5 -178.7(3) . .
C00L N02F C02D P004 -3.8(7) 2_557 .
C00L N02F C02D N02B 176.2(3) 2_557 .
C00L N02F C02D N02B 0.1(5) 2_557 2_557
C00L N02F C02D N02F 171.9(8) 2_557 2_557
C00L N02F C02D C02D 171.9(8) 2_557 2_557
C00L N02F C5 C4 -176.2(4) 2_557 .
C00L C00J C00T C00Q 150.4(2) . .
C00L C00J C00T C00W -80.7(2) . .
C00L C00J C01A C01R -0.1(4) . .
C00L C00N C00R C00M -147.1(2) . .
C00L C00N C00R C010 84.2(3) . .
C00L C00N C01C C01R -0.1(4) . .
C00M C00O C013 C01B 0.2(3) . .
C00M C00R C010 C01L 70.4(3) . .
C00M C00R C010 C01Y -109.7(3) . .
C00M C01E C01P C01B 0.9(4) . .
C00N C00R C010 C01L -161.6(2) . .
C00N C00R C010 C01Y 18.3(3) . .
C00N C01C C01R C01A 0.0(4) . .
C00N C01C C01R C027 -179.7(3) . .
C00O C00M C00R C00N -107.1(2) . .
C00O C00M C00R C010 21.1(3) . .
C00O C00M C01E C01P -1.3(4) . .
C00Q C00T C00W C01H 94.6(3) . .
C00Q C00T C00W C016 -86.7(3) . .
C00Q C01F C01Q C01N -0.4(4) . .
C00Q C01G C01U C01N 0.2(4) . .
C00R C00M C00O C013 -179.5(2) . .
C00R C00M C01E C01P 179.0(2) . .
C00R C00N C01C C01R 177.1(2) . .
C00T C00J C00L N02B -25.8(3) . .
C00T C00J C00L N02F 14.2(3) . 2_557
C00T C00J C00L C00N 176.6(2) . .
C00T C00J C01A C01R -176.7(2) . .
C00T C00Q C01F C01Q -179.4(2) . .
C00T C00Q C01G C01U 179.4(2) . .
C00T C00W C01H C022 177.5(2) . .
C00T C00W C016 C01T -177.9(2) . .
C00W C01H C022 C023 0.8(4) . .
C01A C00J C00L N02B 157.6(3) . .
C01A C00J C00L N02F -162.3(3) . 2_557
C01A C00J C00L C00N 0.1(3) . .
C01A C00J C00T C00Q -33.2(3) . .
C01A C00J C00T C00W 95.7(3) . .
C01C C00N C00R C00M 35.9(3) . .
C01C C00N C00R C010 -92.9(3) . .
C01E C00M C00O C013 0.8(3) . .
C01E C00M C00R C00N 72.6(3) . .
C01E C00M C00R C010 -159.2(2) . .
C01F C00Q C00T C00J 99.5(3) . .
C01F C00Q C00T C00W -27.4(3) . .
C01F C00Q C01G C01U -0.5(4) . .
C01G C00Q C00T C00J -80.5(3) . .
C01G C00Q C00T C00W 152.7(2) . .
C01G C00Q C01F C01Q 0.6(4) . .
C01H C00W C016 C01T 0.9(4) . .
C01H C022 C023 C01T -0.2(5) . .
C01L C024 C026 C029 0.2(5) . .
C01P C01B C013 C00O -0.6(4) . .
C01Q C01N C01U C01G 0.0(4) . .
C01U C01N C01Q C01F 0.1(4) . .
C02D N02B C00L N02F 4.6(4) . 2_557
C02D N02B C00L N02F -0.3(12) 2_557 2_557
C02D N02B C00L C00J 102.3(4) . .
C02D N02B C00L C00J 97.4(13) 2_557 .
C02D N02B C00L C00N -103.1(13) 2_557 .
C02D N02B C00L C00N -98.2(5) . .
C02D N02B C02D P004 175.1(14) 2_557 .
C02D N02B C02D N02B 0.010(4) 2_557 2_557
C02D N02B C02D N02F 171.6(12) 2_557 2_557
C02D N02B C02D N02F -4.9(7) 2_557 .
C02D N02B C4 C5 -0.2(6) . .
C02D N02B C4 C5 2.5(5) 2_557 .
C02D N02F C02D P004 -175.8(13) 2_557 .
C02D N02F C02D N02B 4.3(6) 2_557 .
C02D N02F C02D N02B -171.8(12) 2_557 2_557
C02D N02F C02D N02F -0.004(3) 2_557 2_557
C02D N02F C5 C4 -0.3(5) . .
C02D N02F C5 C4 -2.6(5) 2_557 .
C010 C01L C024 C026 0.7(4) . .
C010 C01Y C029 C026 0.6(5) . .
C013 C01B C01P C01E 0.1(4) . .
C016 C00W C01H C022 -1.2(4) . .
C016 C01T C023 C022 -0.1(4) . .
C023 C01T C016 C00W -0.2(4) . .
C024 C01L C010 C00R 178.9(2) . .
C024 C01L C010 C01Y -1.0(4) . .
C024 C026 C029 C01Y -0.9(5) . .
C029 C01Y C010 C00R -179.6(3) . .
C029 C01Y C010 C01L 0.3(4) . .
C4 N02B C00L N02F -177.1(6) . 2_557
C4 N02B C00L C00J -79.4(4) . .
C4 N02B C00L C00N 80.0(4) . .
C4 N02B C02D P004 -180.0(4) . .
C4 N02B C02D N02B 5.0(11) . 2_557
C4 N02B C02D N02F 176.5(5) . 2_557
C4 N02B C02D N02F 0.0(6) . .
C4 N02B C02D C02D 5.0(11) . 2_557
C5 N02F C02D P004 -179.8(4) . .
C5 N02F C02D N02B -175.9(6) . 2_557
C5 N02F C02D N02B 0.2(5) . .
C5 N02F C02D N02F -4.1(10) . 2_557
C5 N02F C02D C02D -4.1(10) . 2_557
P003 N02C C025 P003 -179.5(4) 2_666 .
P003 N02C C025 N02C -1.3(10) 2_666 2_666
P003 N02C C025 N028 173.7(5) 2_666 2_666
P003 N02C C025 N028 -4.1(4) 2_666 .
P003 N02C C025 C025 -1.3(10) 2_666 2_666
P003 N02C C1 C3 18.7(8) 2_666 .
P003 N028 C00D N02C 170.2(6) 2_666 2_666
P003 N028 C00D C00H -92.5(4) 2_666 .
P003 N028 C00D C00K 71.0(4) 2_666 .
P003 N028 C025 P003 179.6(4) 2_666 .
P003 N028 C025 N02C 3.8(4) 2_666 .
P003 N028 C025 N02C -173.9(5) 2_666 2_666
P003 N028 C025 N028 1.1(10) 2_666 2_666
P003 N028 C025 C025 1.1(10) 2_666 2_666
P003 N028 C3 C1 -12.1(4) 2_666 .
N02C P003 C025 N02C 179.0(8) 2_666 .
N02C P003 C025 N028 4.3(3) 2_666 .
N02C P003 C025 N028 -176.5(7) 2_666 2_666
N02C N028 C00D C00H 97.4(4) 2_666 .
N02C N028 C00D C00K -99.2(4) 2_666 .
N02C N028 C025 P003 -6.5(5) 2_666 .
N02C N028 C025 N02C 177.7(6) 2_666 .
N02C N028 C025 N028 174.9(13) 2_666 2_666
N02C N028 C025 C025 174.9(13) 2_666 2_666
N02C N028 C3 C1 -8.0(18) 2_666 .
N02C C00D C00H C00P 25.3(3) 2_666 .
N02C C00D C00H C01I -158.1(3) 2_666 .
N02C C00D C00K C00F -23.8(4) 2_666 .
N02C C00D C00K C01M 157.6(3) 2_666 .
N02C C1 C3 N028 1.0(5) . .
N028 P003 C025 N02C -4.5(3) 2_666 .
N028 P003 C025 N02C 176.5(7) 2_666 2_666
N028 P003 C025 N028 -179.2(7) 2_666 .
N028 N02C C025 P003 6.9(5) 2_666 .
N028 N02C C025 N02C -175.0(13) 2_666 2_666
N028 N02C C025 N028 -177.7(6) 2_666 .
N028 N02C C025 C025 -175.0(13) 2_666 2_666
N028 N02C C1 C3 4(2) 2_666 .
N028 C00D C00H C00P -14.3(4) . .
N028 C00D C00H C01I 162.3(3) . .
N028 C00D C00K C00F 15.7(4) . .
N028 C00D C00K C01M -162.9(3) . .
C00D N02C C025 P003 4.0(8) 2_666 .
C00D N02C C025 N02C -177.8(9) 2_666 2_666
C00D N02C C025 N028 179.4(3) 2_666 .
C00D N02C C025 N028 -2.9(5) 2_666 2_666
C00D N02C C025 C025 -177.8(9) 2_666 2_666
C00D N02C C1 C3 -180.0(3) 2_666 .
C00D N028 C025 P003 -6.2(7) . .
C00D N028 C025 N02C 178.1(3) . .
C00D N028 C025 N02C 0.4(5) . 2_666
C00D N028 C025 N028 175.3(9) . 2_666
C00D N028 C025 C025 175.3(9) . 2_666
C00D N028 C3 C1 -178.6(3) . .
C00D C00H C00P C00I 80.6(2) . .
C00D C00H C00P C00S -151.1(2) . .
C00D C00H C01I C01Z 0.1(4) . .
C00D C00K C01M C01Z 0.8(4) . .
C00E C00F C00G C00X 97.5(2) . .
C00E C00F C00G C011 -83.7(2) . .
C00E C00F C00K C00D 139.9(2) . .
C00E C00F C00K C01M -41.6(3) . .
C00E C00U C015 C00Y -0.8(3) . .
C00E C00V C00Z C00Y -0.4(3) . .
C00F C00E C00U C015 178.5(2) . .
C00F C00E C00V C00Z -177.8(2) . .
C00F C00G C00X C01J 178.5(2) . .
C00F C00G C011 C01K -178.3(2) . .
C00F C00K C01M C01Z -177.8(3) . .
C00G C00F C00K C00D -90.1(2) . .
C00G C00F C00K C01M 88.4(3) . .
C00G C00X C01J C01O -0.4(4) . .
C00H C00D C00K C00F 178.1(2) . .
C00H C00D C00K C01M -0.5(4) . .
C00H C00P C00S C017 86.5(2) . .
C00H C00P C00S C018 -94.3(2) . .
C00H C01I C01Z C01M 0.1(5) . .
C00H C01I C01Z C02H -176.9(4) . .
C00I C00P C00S C017 -145.6(2) . .
C00I C00P C00S C018 33.6(3) . .
C00I C01D C021 C01V 0.0(4) . .
C00I C014 C019 C01V -0.2(4) . .
C00K C00D C00H C00P -176.5(2) . .
C00K C00D C00H C01I 0.1(3) . .
C00K C00F C00G C00X -30.0(3) . .
C00K C00F C00G C011 148.8(2) . .
C00K C01M C01Z C01I -0.6(5) . .
C00K C01M C01Z C02H 176.5(4) . .
C00P C00H C01I C01Z 176.6(3) . .
C00P C00I C01D C021 179.8(2) . .
C00P C00I C014 C019 -179.8(2) . .
C00P C00S C017 C01X 178.4(2) . .
C00P C00S C018 C01S -179.3(2) . .
C00U C00E C00F C00G 153.80(19) . .
C00U C00E C00F C00K -77.8(2) . .
C00U C00E C00V C00Z 0.2(3) . .
C00V C00E C00F C00G -28.2(3) . .
C00V C00E C00F C00K 100.2(2) . .
C00V C00E C00U C015 0.4(3) . .
C00X C00G C011 C01K 0.6(3) . .
C00X C01J C01O C01K 0.9(4) . .
C00Z C00Y C015 C00U 0.6(4) . .
C01D C00I C00P C00H 25.4(3) . .
C01D C00I C00P C00S -103.1(2) . .
C01D C00I C014 C019 -0.4(3) . .
C01I C00H C00P C00I -95.7(3) . .
C01I C00H C00P C00S 32.5(3) . .
C01O C01K C011 C00G -0.1(4) . .
C011 C00G C00X C01J -0.4(3) . .
C011 C01K C01O C01J -0.6(4) . .
C014 C00I C00P C00H -155.25(19) . .
C014 C00I C00P C00S 76.3(2) . .
C014 C00I C01D C021 0.5(4) . .
C015 C00Y C00Z C00V 0.0(4) . .
C017 C00S C018 C01S -0.1(3) . .
C017 C01X C020 C01S -0.4(4) . .
C018 C00S C017 C01X -0.8(3) . .
C018 C01S C020 C01X -0.5(4) . .
C019 C01V C021 C01D -0.6(4) . .
C020 C01S C018 C00S 0.7(4) . .
C020 C01X C017 C00S 1.0(4) . .
C021 C01V C019 C014 0.7(4) . .
C025 N02C C025 P003 -178.2(15) 2_666 .
C025 N02C C025 N02C -0.006(3) 2_666 2_666
C025 N02C C025 N028 -2.8(7) 2_666 .
C025 N02C C025 N028 175.0(13) 2_666 2_666
C025 N02C C1 C3 -0.9(6) . .
C025 N02C C1 C3 0.8(5) 2_666 .
C025 N028 C00D N02C -0.3(4) . 2_666
C025 N028 C00D N02C 6.0(10) 2_666 2_666
C025 N028 C00D C00H 97.0(4) . .
C025 N028 C00D C00H 103.4(11) 2_666 .
C025 N028 C00D C00K -93.2(11) 2_666 .
C025 N028 C00D C00K -99.5(4) . .
C025 N028 C025 P003 178.5(14) 2_666 .
C025 N028 C025 N02C 2.8(7) 2_666 .
C025 N028 C025 N02C -174.9(13) 2_666 2_666
C025 N028 C025 N028 0.006(4) 2_666 2_666
C025 N028 C3 C1 -0.8(5) . .
C025 N028 C3 C1 -2.2(5) 2_666 .
C1 N02C C025 P003 -175.0(5) . .
C1 N02C C025 N02C 3.2(11) . 2_666
C1 N02C C025 N028 178.1(6) . 2_666
C1 N02C C025 N028 0.4(6) . .
C1 N02C C025 C025 3.2(11) . 2_666
C3 N028 C00D N02C 177.2(6) . 2_666
C3 N028 C00D C00H -85.5(4) . .
C3 N028 C00D C00K 78.0(4) . .
C3 N028 C025 P003 176.0(4) . .
C3 N028 C025 N02C 0.3(6) . .
C3 N028 C025 N02C -177.4(5) . 2_666
C3 N028 C025 N028 -2.5(11) . 2_666
C3 N028 C025 C025 -2.5(11) . 2_666
O0AA S2 C81 F4A -48.8(4) . .
O0AA S2 C81 F5A -167.0(5) . .
O0AA S2 C81 F6 62.1(5) . .
O0AA S2A C81A F4 -65.1(8) . .
O0AA S2A C81A F5 177.2(6) . .
O0AA S2A C81A F6A 62.2(8) . .
O4 S2 C81 F4A 67.5(4) . .
O4 S2 C81 F5A -50.7(6) . .
O4 S2 C81 F6 178.3(4) . .
O5 S2 C81 F4A -174.6(4) . .
O5 S2 C81 F5A 67.2(6) . .
O5 S2 C81 F6 -63.8(5) . .
O4A S2A C81A F4 53.9(9) . .
O4A S2A C81A F5 -63.8(8) . .
O4A S2A C81A F6A -178.8(7) . .
O5A S2A C81A F4 -173.5(7) . .
O5A S2A C81A F5 68.8(8) . .
O5A S2A C81A F6A -46.2(9) . .
O1 S1 C1A F1 176.0(2) . .
O1 S1 C1A F2 55.6(2) . .
O1 S1 C1A F3 -65.0(2) . .
O2 S1 C1A F1 54.4(2) . .
O2 S1 C1A F2 -65.9(2) . .
O2 S1 C1A F3 173.5(2) . .
O3 S1 C1A F1 -66.8(2) . .
O3 S1 C1A F2 172.8(2) . .
O3 S1 C1A F3 52.2(2) . .
O6 S1A C20 F10 176(2) . .
O6 S1A C20 F13 59(2) . .
O6 S1A C20 F19 -56(2) . .
O7 S1A C20 F10 -64(2) . .
O7 S1A C20 F13 179.2(18) . .
O7 S1A C20 F19 64(2) . .
O20 S1A C20 F10 58(2) . .
O20 S1A C20 F13 -59(2) . .
O20 S1A C20 F19 -174(2) . .
